data_8101838
loop_
_publ_author_name
'Pan, J.-G.'
'Lin, J.-L.'
'Zheng, Y.-Q.'

_publ_section_title
;
Crystal structure of aqua-(2,9-dimethyl-1,10-phenanthroline-N,N')-
diformato-copper(II), Cu(C~14~H~12~N~2~)(H~2~O)(HCOO)~2~
;
_journal_issue 3
_journal_name_full 'Zeitschrift f\"ur Kristallographie - New Crystal Structures'
_journal_page_first 495
_journal_page_last 496
_journal_volume 220
_journal_year 2005
_chemical_formula_sum 'C16 H16 Cu N2 O5'
_chemical_formula_weight 379.85
_chemical_name_systematic
; 
 aqua-(2,9-dimethyl-1,10-phenanthroline-N,N')diformato-copper(II)
;
_space_group_IT_number 33
_symmetry_cell_setting orthorhombic
_symmetry_space_group_name_Hall 'P 2c -2n'
_symmetry_space_group_name_H-M 'P n a 21'
_atom_sites_solution_hydrogens geom
_atom_sites_solution_primary direct
_atom_sites_solution_secondary difmap
_audit_creation_method SHELXL-97
_cell_angle_alpha 90.00
_cell_angle_beta 90.00
_cell_angle_gamma 90.00
_cell_formula_units_Z 4
_cell_length_a 7.6800(15)
_cell_length_b 14.873(3)
_cell_length_c 14.011(3)
_cell_measurement_reflns_used 25
_cell_measurement_temperature 293(2)
_cell_measurement_theta_max 12.5
_cell_measurement_theta_min 5.0
_cell_volume 1600.4(6)
_computing_structure_refinement 'SHELXL-97 (Sheldrick, 1997)'
_computing_structure_solution 'SHELXS-97 (Sheldrick, 1990)'
_diffrn_ambient_temperature 293(2)
_diffrn_measured_fraction_theta_full 1.000
_diffrn_measured_fraction_theta_max 1.000
_diffrn_measurement_device_type 'Bruker P4'
_diffrn_measurement_method theta/2theta
_diffrn_radiation_monochromator graphite
_diffrn_radiation_source 'fine-focus sealed tube'
_diffrn_radiation_type MoK\a
_diffrn_radiation_wavelength 0.71073
_diffrn_reflns_av_R_equivalents 0.0438
_diffrn_reflns_av_sigmaI/netI 0.0381
_diffrn_reflns_limit_h_max 9
_diffrn_reflns_limit_h_min -1
_diffrn_reflns_limit_k_max 1
_diffrn_reflns_limit_k_min -19
_diffrn_reflns_limit_l_max 18
_diffrn_reflns_limit_l_min -1
_diffrn_reflns_number 2524
_diffrn_reflns_theta_full 27.50
_diffrn_reflns_theta_max 27.50
_diffrn_reflns_theta_min 2.00
_diffrn_standards_decay_% no
_diffrn_standards_interval_count 97
_diffrn_standards_number 3
_exptl_absorpt_coefficient_mu 1.394
_exptl_absorpt_correction_T_max 0.355
_exptl_absorpt_correction_T_min 0.269
_exptl_absorpt_correction_type empirical
_exptl_crystal_colour blue
_exptl_crystal_density_diffrn 1.576
_exptl_crystal_density_method 'not measured'
_exptl_crystal_description plate-like
_exptl_crystal_F_000 780
_exptl_crystal_size_max 0.422
_exptl_crystal_size_mid 0.333
_exptl_crystal_size_min 0.178
_refine_diff_density_max 0.703
_refine_diff_density_min -0.494
_refine_diff_density_rms 0.086
_refine_ls_abs_structure_details 'Flack H D (1983), Acta Cryst. A39, 876-881'
_refine_ls_abs_structure_Flack 0.03(2)
_refine_ls_extinction_coef 0.0086(12)
_refine_ls_extinction_expression Fc^*^=kFc[1+0.001xFc^2^\l^3^/sin(2\q)]^-1/4^
_refine_ls_extinction_method SHELXL
_refine_ls_goodness_of_fit_ref 1.045
_refine_ls_hydrogen_treatment mixed
_refine_ls_matrix_type full
_refine_ls_number_parameters 226
_refine_ls_number_reflns 2055
_refine_ls_number_restraints 1
_refine_ls_restrained_S_all 1.044
_refine_ls_R_factor_all 0.0468
_refine_ls_R_factor_gt 0.0399
_refine_ls_shift/su_max 0.001
_refine_ls_shift/su_mean 0.000
_refine_ls_structure_factor_coef Fsqd
_refine_ls_weighting_details 'calc w=1/[\s^2^(Fo^2^)+(0.0703P)^2^+0.1438P] where P=(Fo^2^+2Fc^2^)/3'
_refine_ls_weighting_scheme calc
_refine_ls_wR_factor_gt 0.0975
_refine_ls_wR_factor_ref 0.1024
_reflns_number_gt 1809
_reflns_number_total 2055
_reflns_threshold_expression >2sigma(I)
_cod_data_source_file 1267-1612.cff
_cod_data_source_block Cu(C14H12N2)(H2O)(HCOO)2
_cod_original_sg_symbol_H-M Pna2(1)
_cod_database_code 8101838

loop_
_symmetry_equiv_pos_as_xyz
'x, y, z'
'-x, -y, z+1/2'
'x+1/2, -y+1/2, z'
'-x+1/2, y+1/2, z+1/2'

loop_
_atom_site_label
_atom_site_type_symbol
_atom_site_fract_x
_atom_site_fract_y
_atom_site_fract_z
_atom_site_U_iso_or_equiv
_atom_site_adp_type
_atom_site_occupancy
_atom_site_symmetry_multiplicity
_atom_site_Wyckoff_symbol
_atom_site_calc_flag
_atom_site_refinement_flags
_atom_site_disorder_assembly
_atom_site_disorder_group
Cu Cu 0.30612(5) 0.44434(3) 0.50256(2) 0.02342(16) Uani 1 4 a d . . .
N1 N 0.1934(5) 0.5557(2) 0.4132(3) 0.0260(8) Uani 1 4 a d . . .
C1 C 0.1353(7) 0.5574(3) 0.3237(4) 0.0344(10) Uani 1 4 a d . . .
C2 C 0.0953(9) 0.6389(4) 0.2785(4) 0.0511(15) Uani 1 4 a d . . .
H2 H 0.0554 0.6387 0.2158 0.061 Uiso 1 4 a calc R . .
C3 C 0.1142(10) 0.7176(4) 0.3251(5) 0.0550(16) Uani 1 4 a d . . .
H3 H 0.0878 0.7713 0.2942 0.066 Uiso 1 4 a calc R . .
C4 C 0.1736(7) 0.7190(3) 0.4199(4) 0.0406(12) Uani 1 4 a d . . .
C5 C 0.1947(9) 0.7994(4) 0.4753(5) 0.0526(18) Uani 1 4 a d . . .
H5 H 0.1716 0.8551 0.4480 0.063 Uiso 1 4 a calc R . .
C6 C 0.2477(10) 0.7943(4) 0.5665(5) 0.0503(15) Uani 1 4 a d . . .
H6 H 0.2617 0.8470 0.6014 0.060 Uiso 1 4 a calc R . .
C7 C 0.2829(8) 0.7104(3) 0.6109(4) 0.0402(12) Uani 1 4 a d . . .
C8 C 0.3371(9) 0.7029(4) 0.7070(4) 0.0521(15) Uani 1 4 a d . . .
H8 H 0.3501 0.7542 0.7443 0.063 Uiso 1 4 a calc R . .
C9 C 0.3699(8) 0.6207(4) 0.7444(4) 0.0464(12) Uani 1 4 a d . . .
H9 H 0.4016 0.6153 0.8082 0.056 Uiso 1 4 a calc R . .
C10 C 0.3562(8) 0.5434(3) 0.6873(4) 0.0335(10) Uani 1 4 a d . . .
N2 N 0.3076(5) 0.5493(2) 0.5964(3) 0.0267(8) Uani 1 4 a d . . .
C11 C 0.2698(7) 0.6320(3) 0.5585(4) 0.0301(11) Uani 1 4 a d . . .
C12 C 0.2132(6) 0.6340(3) 0.4605(4) 0.0283(10) Uani 1 4 a d . . .
C13 C 0.1095(9) 0.4701(4) 0.2749(4) 0.0500(14) Uani 1 4 a d . . .
H13A H 0.1452 0.4222 0.3164 0.075 Uiso 1 4 a calc R . .
H13B H 0.1779 0.4686 0.2176 0.075 Uiso 1 4 a calc R . .
H13C H -0.0113 0.4629 0.2591 0.075 Uiso 1 4 a calc R . .
C14 C 0.3936(9) 0.4529(4) 0.7270(4) 0.0472(13) Uani 1 4 a d . . .
H14A H 0.3773 0.4084 0.6782 0.071 Uiso 1 4 a calc R . .
H14B H 0.3161 0.4409 0.7792 0.071 Uiso 1 4 a calc R . .
H14C H 0.5118 0.4509 0.7493 0.071 Uiso 1 4 a calc R . .
O1 O 0.5418(4) 0.4805(2) 0.4654(3) 0.0365(7) Uani 1 4 a d . . .
C15 C 0.6811(5) 0.4557(3) 0.5042(8) 0.0400(10) Uani 1 4 a d . . .
H15 H 0.6742 0.4145 0.5540 0.048 Uiso 1 4 a calc R . .
O2 O 0.8245(4) 0.4822(3) 0.4806(5) 0.070(2) Uani 1 4 a d . . .
O3 O 0.3162(4) 0.3373(2) 0.4220(3) 0.0373(8) Uani 1 4 a d . . .
C16 C 0.3952(7) 0.2707(3) 0.4582(5) 0.0398(13) Uani 1 4 a d . . .
H16A H 0.4034 0.2195 0.4204 0.048 Uiso 1 4 a calc R . .
O4 O 0.4614(6) 0.2664(3) 0.5371(4) 0.0521(11) Uani 1 4 a d . . .
O5 O 0.0873(4) 0.4009(2) 0.5608(3) 0.0327(7) Uani 1 4 a d . . .
H5A H 0.015(7) 0.424(4) 0.537(5) 0.039(18) Uiso 1 4 a d . . .
H5B H 0.062(7) 0.347(4) 0.550(4) 0.039(14) Uiso 1 4 a d . . .

loop_
_atom_site_aniso_label
_atom_site_aniso_U_11
_atom_site_aniso_U_22
_atom_site_aniso_U_33
_atom_site_aniso_U_23
_atom_site_aniso_U_13
_atom_site_aniso_U_12
Cu 0.0232(2) 0.0224(2) 0.0246(2) 0.0003(3) 0.0006(3) 0.00095(15)
N1 0.027(2) 0.0258(17) 0.0248(19) 0.0014(14) -0.0039(15) -0.0013(13)
C1 0.041(3) 0.039(2) 0.024(2) 0.0005(19) -0.008(2) 0.0041(19)
C2 0.074(4) 0.048(3) 0.031(2) 0.008(2) -0.020(3) 0.005(3)
C3 0.082(4) 0.034(2) 0.050(3) 0.014(2) -0.017(3) 0.008(3)
C4 0.052(3) 0.030(2) 0.040(3) 0.007(2) -0.004(2) 0.004(2)
C5 0.081(5) 0.021(2) 0.056(4) 0.002(2) -0.006(3) 0.006(3)
C6 0.076(4) 0.022(2) 0.053(4) -0.009(3) -0.006(3) 0.003(3)
C7 0.056(3) 0.030(2) 0.034(3) -0.008(2) 0.005(2) -0.004(2)
C8 0.079(4) 0.040(3) 0.037(3) -0.016(2) -0.012(3) -0.008(3)
C9 0.061(3) 0.050(3) 0.029(2) -0.007(2) -0.010(3) -0.008(3)
C10 0.039(2) 0.037(2) 0.025(2) 0.0002(19) -0.006(2) -0.006(2)
N2 0.033(2) 0.0266(18) 0.0208(18) -0.0006(14) -0.0018(16) -0.0043(14)
C11 0.036(2) 0.028(2) 0.027(2) 0.003(2) 0.003(2) -0.0004(19)
C12 0.033(2) 0.021(2) 0.031(2) 0.0051(19) -0.001(2) -0.0024(17)
C13 0.063(4) 0.051(3) 0.035(3) -0.011(2) -0.018(3) 0.009(3)
C14 0.058(4) 0.053(3) 0.031(2) 0.006(2) -0.010(3) -0.001(3)
O1 0.0242(14) 0.0433(16) 0.0420(17) 0.0085(15) 0.0032(14) 0.0039(14)
C15 0.031(2) 0.040(2) 0.049(3) 0.007(4) 0.003(3) -0.0017(16)
O2 0.0281(18) 0.058(2) 0.125(6) 0.024(3) 0.009(2) 0.0025(15)
O3 0.0465(18) 0.0273(14) 0.0381(19) -0.0032(15) 0.0048(15) 0.0049(14)
C16 0.044(3) 0.025(2) 0.050(3) -0.006(2) 0.009(3) 0.002(2)
O4 0.064(3) 0.0353(17) 0.057(3) -0.0029(18) -0.011(2) 0.0070(18)
O5 0.0301(16) 0.0335(17) 0.0345(18) -0.0034(15) 0.0030(15) -0.0045(15)

loop_
_atom_type_symbol
_atom_type_description
_atom_type_scat_dispersion_real
_atom_type_scat_dispersion_imag
_atom_type_scat_source
C C 0.0033 0.0016 'International Tables Vol C Tables 4.2.6.8 and 6.1.1.4'
H H 0.0000 0.0000 'International Tables Vol C Tables 4.2.6.8 and 6.1.1.4'
N N 0.0061 0.0033 'International Tables Vol C Tables 4.2.6.8 and 6.1.1.4'
O O 0.0106 0.0060 'International Tables Vol C Tables 4.2.6.8 and 6.1.1.4'
Cu Cu 0.3201 1.2651 'International Tables Vol C Tables 4.2.6.8 and 6.1.1.4'

loop_
_geom_angle_atom_site_label_1
_geom_angle_atom_site_label_2
_geom_angle_atom_site_label_3
_geom_angle
_geom_angle_site_symmetry_1
_geom_angle_site_symmetry_3
_geom_angle_publ_flag
O3 Cu O1 91.91(15) . . ?
O3 Cu O5 90.36(14) . . ?
O1 Cu O5 170.09(16) . . ?
O3 Cu N2 174.58(16) . . ?
O1 Cu N2 87.48(16) . . ?
O5 Cu N2 89.35(15) . . ?
O3 Cu N1 107.08(15) . . ?
O1 Cu N1 90.33(14) . . ?
O5 Cu N1 98.22(15) . . ?
N2 Cu N1 78.32(15) . . ?
C1 N1 C12 119.0(4) . . ?
C1 N1 Cu 131.8(3) . . ?
C12 N1 Cu 108.6(3) . . ?
N1 C1 C2 121.0(4) . . ?
N1 C1 C13 117.6(4) . . ?
C2 C1 C13 121.4(5) . . ?
C3 C2 C1 120.6(5) . . ?
C3 C2 H2 119.7 . . ?
C1 C2 H2 119.7 . . ?
C2 C3 C4 120.4(5) . . ?
C2 C3 H3 119.8 . . ?
C4 C3 H3 119.8 . . ?
C3 C4 C12 115.8(5) . . ?
C3 C4 C5 124.1(5) . . ?
C12 C4 C5 120.1(5) . . ?
C6 C5 C4 120.2(6) . . ?
C6 C5 H5 119.9 . . ?
C4 C5 H5 119.9 . . ?
C5 C6 C7 121.6(6) . . ?
C5 C6 H6 119.2 . . ?
C7 C6 H6 119.2 . . ?
C11 C7 C8 117.5(5) . . ?
C11 C7 C6 119.7(5) . . ?
C8 C7 C6 122.8(5) . . ?
C9 C8 C7 119.6(5) . . ?
C9 C8 H8 120.2 . . ?
C7 C8 H8 120.2 . . ?
C8 C9 C10 120.3(5) . . ?
C8 C9 H9 119.8 . . ?
C10 C9 H9 119.8 . . ?
N2 C10 C9 120.8(5) . . ?
N2 C10 C14 118.3(4) . . ?
C9 C10 C14 120.9(5) . . ?
C10 N2 C11 119.3(4) . . ?
C10 N2 Cu 124.6(3) . . ?
C11 N2 Cu 115.8(4) . . ?
N2 C11 C7 122.4(5) . . ?
N2 C11 C12 116.8(5) . . ?
C7 C11 C12 120.7(5) . . ?
N1 C12 C4 123.2(5) . . ?
N1 C12 C11 119.0(5) . . ?
C4 C12 C11 117.7(5) . . ?
C1 C13 H13A 109.5 . . ?
C1 C13 H13B 109.5 . . ?
H13A C13 H13B 109.5 . . ?
C1 C13 H13C 109.5 . . ?
H13A C13 H13C 109.5 . . ?
H13B C13 H13C 109.5 . . ?
C10 C14 H14A 109.5 . . ?
C10 C14 H14B 109.5 . . ?
H14A C14 H14B 109.5 . . ?
C10 C14 H14C 109.5 . . ?
H14A C14 H14C 109.5 . . ?
H14B C14 H14C 109.5 . . ?
C15 O1 Cu 126.3(4) . . ?
O2 C15 O1 124.0(8) . . ?
O2 C15 H15 118.0 . . ?
O1 C15 H15 118.0 . . ?
C16 O3 Cu 115.1(4) . . ?
O4 C16 O3 127.2(6) . . ?
O4 C16 H16A 116.4 . . ?
O3 C16 H16A 116.4 . . ?
Cu O5 H5A 108(5) . . ?
Cu O5 H5B 116(4) . . ?
H5A O5 H5B 101(6) . . ?

loop_
_geom_bond_atom_site_label_1
_geom_bond_atom_site_label_2
_geom_bond_distance
_geom_bond_site_symmetry_2
_geom_bond_publ_flag
Cu O3 1.953(3) . ?
Cu O1 1.958(3) . ?
Cu O5 1.976(3) . ?
Cu N2 2.041(4) . ?
Cu N1 2.250(4) . ?
N1 C1 1.331(6) . ?
N1 C12 1.348(6) . ?
C1 C2 1.402(7) . ?
C1 C13 1.480(7) . ?
C2 C3 1.348(8) . ?
C2 H2 0.9300 . ?
C3 C4 1.405(9) . ?
C3 H3 0.9300 . ?
C4 C12 1.419(7) . ?
C4 C5 1.434(8) . ?
C5 C6 1.343(11) . ?
C5 H5 0.9300 . ?
C6 C7 1.421(8) . ?
C6 H6 0.9300 . ?
C7 C11 1.380(7) . ?
C7 C8 1.413(8) . ?
C8 C9 1.355(8) . ?
C8 H8 0.9300 . ?
C9 C10 1.405(7) . ?
C9 H9 0.9300 . ?
C10 N2 1.330(7) . ?
C10 C14 1.484(7) . ?
N2 C11 1.371(6) . ?
C11 C12 1.442(7) . ?
C13 H13A 0.9600 . ?
C13 H13B 0.9600 . ?
C13 H13C 0.9600 . ?
C14 H14A 0.9600 . ?
C14 H14B 0.9600 . ?
C14 H14C 0.9600 . ?
O1 C15 1.256(7) . ?
C15 O2 1.216(6) . ?
C15 H15 0.9300 . ?
O3 C16 1.268(7) . ?
C16 O4 1.219(7) . ?
C16 H16A 0.9300 . ?
O5 H5A 0.73(6) . ?
O5 H5B 0.83(6) . ?
